data_7227839
loop_
_publ_author_name
'Bauz\'a, Antonio'
'Sharko, Anastasiya V.'
'Senchyk, Ganna A.'
'Rusanov, Eduard B.'
'Frontera, Antonio'
'Domasevitch, Kostiantyn V.'

_publ_section_title
;
 \p--hole interactions at work: crystal engineering with nitro-derivatives
;
_journal_issue 14
_journal_name_full CrystEngComm
_journal_page_first 1933
_journal_paper_doi 10.1039/C7CE00267J
_journal_volume 19
_journal_year 2017
_chemical_formula_moiety 'C4 H4 N2 O4, C4 H8 O2'
_chemical_formula_sum 'C8 H12 N2 O6'
_chemical_formula_weight 232.20
_chemical_name_systematic
;
1,4-Dinitro-1,3-butadiene 1,4-Dioxane (1/1) solvate
;
_space_group_IT_number 14
_space_group_name_Hall '-P 2ybc'
_symmetry_cell_setting monoclinic
_symmetry_Int_Tables_number 14
_symmetry_space_group_name_Hall '-P 2ybc'
_symmetry_space_group_name_H-M 'P 1 21/c 1'
_atom_sites_solution_hydrogens geom
_atom_sites_solution_primary direct
_atom_sites_solution_secondary difmap
_audit_creation_method SHELXL-97
_audit_update_record
;
2017-01-26 deposited with the CCDC.
2017-03-13 downloaded from the CCDC.
;
_cell_angle_alpha 90.00
_cell_angle_beta 90.819(12)
_cell_angle_gamma 90.00
_cell_formula_units_Z 2
_cell_length_a 8.3219(7)
_cell_length_b 5.2142(4)
_cell_length_c 12.3799(13)
_cell_measurement_reflns_used 4448
_cell_measurement_temperature 213(2)
_cell_measurement_theta_max 27.99
_cell_measurement_theta_min 3.29
_cell_volume 537.13(8)
_computing_cell_refinement 'IPDS Software (Stoe & Cie, 2000)'
_computing_data_collection 'IPDS Software (Stoe & Cie, 2000)'
_computing_data_reduction 'IPDS Software (Stoe & Cie, 2000)'
_computing_molecular_graphics 'Diamond 2.1e (Brandenburg, 1999)'
_computing_publication_material 'WinGX 1.70.01 (Farrugia, 1999)'
_computing_structure_refinement 'SHELXL-97 (Sheldrick, 2008)'
_computing_structure_solution 'SHELXS-97 (Sheldrick, 2008)'
_diffrn_ambient_temperature 213(2)
_diffrn_measured_fraction_theta_full 0.984
_diffrn_measured_fraction_theta_max 0.984
_diffrn_measurement_device_type 'Stoe Image plate diffraction system'
_diffrn_measurement_method '\f oscillation scans'
_diffrn_radiation_monochromator graphite
_diffrn_radiation_source 'fine-focus sealed tube'
_diffrn_radiation_type MoK\a
_diffrn_radiation_wavelength 0.71073
_diffrn_reflns_av_R_equivalents 0.0288
_diffrn_reflns_av_sigmaI/netI 0.0250
_diffrn_reflns_limit_h_max 10
_diffrn_reflns_limit_h_min -10
_diffrn_reflns_limit_k_max 6
_diffrn_reflns_limit_k_min -6
_diffrn_reflns_limit_l_max 16
_diffrn_reflns_limit_l_min -16
_diffrn_reflns_number 4448
_diffrn_reflns_theta_full 27.99
_diffrn_reflns_theta_max 27.99
_diffrn_reflns_theta_min 3.29
_diffrn_standards_decay_% 0
_exptl_absorpt_coefficient_mu 0.124
_exptl_absorpt_correction_type none
_exptl_crystal_colour yellow
_exptl_crystal_density_diffrn 1.436
_exptl_crystal_density_method 'not measured'
_exptl_crystal_description prism
_exptl_crystal_F_000 244
_exptl_crystal_size_max 0.28
_exptl_crystal_size_mid 0.24
_exptl_crystal_size_min 0.24
_refine_diff_density_max 0.196
_refine_diff_density_min -0.142
_refine_diff_density_rms 0.031
_refine_ls_extinction_coef 0.40(3)
_refine_ls_extinction_expression Fc^*^=kFc[1+0.001xFc^2^\l^3^/sin(2\q)]^-1/4^
_refine_ls_extinction_method SHELXL
_refine_ls_goodness_of_fit_ref 1.038
_refine_ls_hydrogen_treatment refall
_refine_ls_matrix_type full
_refine_ls_number_parameters 98
_refine_ls_number_reflns 1266
_refine_ls_number_restraints 0
_refine_ls_restrained_S_all 1.038
_refine_ls_R_factor_all 0.0383
_refine_ls_R_factor_gt 0.0301
_refine_ls_shift/su_max 0.000
_refine_ls_shift/su_mean 0.000
_refine_ls_structure_factor_coef Fsqd
_refine_ls_weighting_details 'calc w=1/[\s^2^(Fo^2^)+(0.0570P)^2^+0.0000P] where P=(Fo^2^+2Fc^2^)/3'
_refine_ls_weighting_scheme calc
_refine_ls_wR_factor_gt 0.0827
_refine_ls_wR_factor_ref 0.0860
_reflns_number_gt 986
_reflns_number_total 1266
_reflns_threshold_expression >2sigma(I)
_cod_data_source_file c7ce00267j2.cif
_cod_data_source_block 1a
_cod_depositor_comments
;Adding full bibliography for 7227838--7227841.cif.

The following automatic conversions were performed:

data name '_iucr_refine_instruction_details' was replaced with
'_iucr_refine_instructions_details' as specified in the replacement
file 'data/replacement-values/replacement_tags.lst'.

Automatic conversion script
Id: cif_correct_tags 9268 2022-04-12 08:56:07Z antanas 
;
_cod_original_sg_symbol_H-M 'P 21/c'
_cod_database_code 7227839

loop_
_symmetry_equiv_pos_as_xyz
'x, y, z'
'-x, y+1/2, -z+1/2'
'-x, -y, -z'
'x, -y-1/2, z-1/2'

loop_
_atom_site_label
_atom_site_type_symbol
_atom_site_fract_x
_atom_site_fract_y
_atom_site_fract_z
_atom_site_U_iso_or_equiv
_atom_site_adp_type
_atom_site_occupancy
_atom_site_symmetry_multiplicity
_atom_site_calc_flag
O1 O 0.02710(10) -0.02751(14) 0.16785(6) 0.0410(2) Uani 1 1 d
O2 O 0.24259(11) 0.12941(15) 0.24151(6) 0.0469(3) Uani 1 1 d
N1 N 0.13002(10) 0.13904(14) 0.17699(6) 0.0309(2) Uani 1 1 d
C1 C 0.12010(12) 0.36392(17) 0.10809(8) 0.0312(2) Uani 1 1 d
C2 C 0.00518(11) 0.38832(17) 0.03479(7) 0.0279(2) Uani 1 1 d
H1 H 0.2005(17) 0.486(3) 0.1221(10) 0.044(3) Uiso 1 1 d
H2 H -0.0736(15) 0.266(2) 0.0278(9) 0.035(3) Uiso 1 1 d
O3 O 0.36403(9) 0.84654(15) 0.02012(6) 0.0397(2) Uani 1 1 d
C4 C 0.40472(14) 0.9215(2) -0.08718(8) 0.0392(3) Uani 1 1 d
C5 C 0.50584(13) 0.8281(2) 0.08555(8) 0.0369(3) Uani 1 1 d
H4A H 0.3057(17) 0.935(2) -0.1263(11) 0.043(3) Uiso 1 1 d
H4B H 0.4717(17) 0.789(3) -0.1205(10) 0.044(3) Uiso 1 1 d
H5A H 0.5749(17) 0.696(3) 0.0562(10) 0.040(3) Uiso 1 1 d
H5B H 0.4737(16) 0.786(3) 0.1600(10) 0.043(3) Uiso 1 1 d

loop_
_atom_site_aniso_label
_atom_site_aniso_U_11
_atom_site_aniso_U_22
_atom_site_aniso_U_33
_atom_site_aniso_U_23
_atom_site_aniso_U_13
_atom_site_aniso_U_12
O1 0.0567(5) 0.0308(4) 0.0356(4) 0.0028(3) 0.0019(3) -0.0091(3)
O2 0.0463(5) 0.0551(5) 0.0389(4) 0.0019(3) -0.0110(3) 0.0099(4)
N1 0.0366(5) 0.0310(4) 0.0251(4) -0.0025(3) 0.0018(3) 0.0033(3)
C1 0.0328(5) 0.0290(5) 0.0320(5) 0.0003(3) 0.0007(3) -0.0058(4)
C2 0.0294(5) 0.0272(5) 0.0272(4) -0.0016(3) 0.0035(3) -0.0052(3)
O3 0.0305(4) 0.0490(4) 0.0397(4) 0.0092(3) -0.0026(3) -0.0136(3)
C4 0.0362(6) 0.0461(6) 0.0351(5) 0.0039(4) -0.0056(4) -0.0110(5)
C5 0.0338(6) 0.0389(5) 0.0378(5) 0.0093(4) -0.0024(4) -0.0047(4)

loop_
_atom_type_symbol
_atom_type_description
_atom_type_scat_dispersion_real
_atom_type_scat_dispersion_imag
_atom_type_scat_source
C C 0.0033 0.0016 'International Tables Vol C Tables 4.2.6.8 and 6.1.1.4'
H H 0.0000 0.0000 'International Tables Vol C Tables 4.2.6.8 and 6.1.1.4'
N N 0.0061 0.0033 'International Tables Vol C Tables 4.2.6.8 and 6.1.1.4'
O O 0.0106 0.0060 'International Tables Vol C Tables 4.2.6.8 and 6.1.1.4'

loop_
_geom_angle_atom_site_label_1
_geom_angle_atom_site_label_2
_geom_angle_atom_site_label_3
_geom_angle
_geom_angle_site_symmetry_1
_geom_angle_site_symmetry_3
O2 N1 O1 124.03(8) . .
O2 N1 C1 116.96(8) . .
O1 N1 C1 119.01(8) . .
C2 C1 N1 121.22(8) . .
C2 C1 H1 124.9(8) . .
N1 C1 H1 113.9(8) . .
C1 C2 C2 121.60(10) . 3_565
C1 C2 H2 120.5(7) . .
C2 C2 H2 117.8(7) 3_565 .
C5 O3 C4 109.95(8) . .
O3 C4 C5 110.41(9) . 3_675
O3 C4 H4A 106.1(8) . .
C5 C4 H4A 111.5(8) 3_675 .
O3 C4 H4B 109.9(7) . .
C5 C4 H4B 109.5(8) 3_675 .
H4A C4 H4B 109.3(11) . .
O3 C5 C4 110.80(8) . 3_675
O3 C5 H5A 109.0(7) . .
C4 C5 H5A 109.0(8) 3_675 .
O3 C5 H5B 108.2(8) . .
C4 C5 H5B 108.8(8) 3_675 .
H5A C5 H5B 111.1(11) . .

loop_
_geom_bond_atom_site_label_1
_geom_bond_atom_site_label_2
_geom_bond_distance
_geom_bond_site_symmetry_2
O1 N1 1.2238(11) .
O2 N1 1.2234(11) .
N1 C1 1.4517(12) .
C1 C2 1.3151(14) .
C1 H1 0.937(14) .
C2 C2 1.4504(17) 3_565
C2 H2 0.919(12) .
O3 C5 1.4251(12) .
O3 C4 1.4300(12) .
C4 C5 1.5028(14) 3_675
C4 H4A 0.952(14) .
C4 H4B 0.984(14) .
C5 H5A 0.970(14) .
C5 H5B 0.989(12) .

loop_
_geom_hbond_atom_site_label_D
_geom_hbond_atom_site_label_H
_geom_hbond_atom_site_label_A
_geom_hbond_distance_DH
_geom_hbond_distance_HA
_geom_hbond_distance_DA
_geom_hbond_angle_DHA
_geom_hbond_site_symmetry_A
_geom_hbond_publ_flag
C1 H1 O3 0.937(14) 2.652(14) 3.4209(12) 139.7(10) . yes
C2 H2 O3 0.919(12) 2.548(13) 3.3678(12) 148.7(10) 3_565 yes

loop_
_geom_torsion_atom_site_label_1
_geom_torsion_atom_site_label_2
_geom_torsion_atom_site_label_3
_geom_torsion_atom_site_label_4
_geom_torsion
_geom_torsion_site_symmetry_4
O2 N1 C1 C2 178.56(9) .
O1 N1 C1 C2 -1.62(13) .
N1 C1 C2 C2 -179.67(10) 3_565
C5 O3 C4 C5 -57.45(13) 3_675
C4 O3 C5 C4 57.68(13) 3_675
